data_4061350
loop_
_publ_author_name
'Kim, Sung-Joon'
'Choi, Dong-Woong'
'Lee, Young-Joo'
'Chae, Byung-Hoon'
'Ko, Jaejung'
'Kang, Sang Ook'

_publ_section_title
;
 Titanium Complexes Incorporating 1,1-Bis(tert-butylamido)-1-silacycloalkane
 Ligands: Generation of Alkyl Derivatives and Reactivity toward Molecular
 Oxygen
;
_journal_coden_ASTM ORGND7
_journal_issue 3
_journal_name_full Organometallics
_journal_page_first 559
_journal_page_last 567
_journal_paper_doi 10.1021/om034174b
_journal_volume 23
_journal_year 2004
_chemical_formula_sum 'C24 H54 Cl2 N4 O2 Si2 Ti2'
_chemical_formula_weight 653.59
_space_group_IT_number 2
_symmetry_cell_setting triclinic
_symmetry_space_group_name_Hall '-P 1'
_symmetry_space_group_name_H-M 'P -1'
_cell_angle_alpha 80.857(4)
_cell_angle_beta 80.421(8)
_cell_angle_gamma 83.290(8)
_cell_formula_units_Z 2
_cell_length_a 9.0396(13)
_cell_length_b 13.9374(7)
_cell_length_c 14.3703(6)
_cell_measurement_temperature 293(2)
_cell_volume 1755.0(3)
_diffrn_ambient_temperature 293(2)
_exptl_crystal_density_diffrn 1.237
_cod_depositor_comments
;
The following automatic conversions were performed:
'_symmetry_cell_setting' value 'Triclinic' changed to 'triclinic'
according to '/home/saulius/struct/CIF-dictionaries/cif_core.dic'
dictionary named 'cif_core.dic' version 2.4.1 from 2010-06-29.

Automatic conversion script
Id: cif_fix_enum 1527 2010-12-29 10:47:43Z saulius 
;
_cod_database_code 4061350

loop_
_symmetry_equiv_pos_as_xyz
'x, y, z'
'-x, -y, -z'

loop_
_atom_site_label
_atom_site_type_symbol
_atom_site_fract_x
_atom_site_fract_y
_atom_site_fract_z
_atom_site_U_iso_or_equiv
_atom_site_adp_type
_atom_site_occupancy
_atom_site_calc_flag
_atom_site_refinement_flags
_atom_site_disorder_assembly
_atom_site_disorder_group
Ti1 Ti 0.0240(2) 0.11172(12) 0.44489(14) 0.0446(7) Uani 1 d . . .
Cl1 Cl -0.1670(2) 0.19311(14) 0.3436(2) 0.0383(8) Uani 1 d . . .
Si1 Si 0.2306(4) 0.2323(2) 0.4309(3) 0.0552(11) Uani 1 d . . .
O1 O 0.0465(9) 0.0197(5) 0.5672(6) 0.055(2) Uani 1 d . . .
N1 N 0.0457(10) 0.2263(6) 0.4915(7) 0.055(3) Uani 1 d . . .
N2 N 0.2189(9) 0.1281(6) 0.3793(7) 0.054(3) Uani 1 d . . .
C1 C 0.3912(15) 0.2408(9) 0.4931(12) 0.081(5) Uani 1 d . . .
H1A H 0.3625 0.2408 0.5613 0.098 Uiso 1 calc R . .
H1B H 0.4747 0.1920 0.4802 0.098 Uiso 1 calc R . .
C2 C 0.4178(19) 0.3428(11) 0.4374(17) 0.118(8) Uani 1 d . . .
H2A H 0.5208 0.3459 0.4054 0.141 Uiso 1 calc R . .
H2B H 0.3922 0.3935 0.4780 0.141 Uiso 1 calc R . .
C3 C 0.3011(16) 0.3487(9) 0.3632(13) 0.089(6) Uani 1 d . . .
H3A H 0.3489 0.3433 0.2984 0.106 Uiso 1 calc R . .
H3B H 0.2264 0.4046 0.3649 0.106 Uiso 1 calc R . .
C4 C -0.0418(17) 0.2988(9) 0.5478(12) 0.085(6) Uani 1 d . . .
C5 C -0.104(2) 0.3844(10) 0.4818(15) 0.124(9) Uani 1 d . . .
H5A H -0.0232 0.4220 0.4495 0.186 Uiso 1 calc R . .
H5B H -0.1770 0.4248 0.5184 0.186 Uiso 1 calc R . .
H5C H -0.1507 0.3606 0.4358 0.186 Uiso 1 calc R . .
C6 C -0.1836(19) 0.2470(11) 0.6115(13) 0.119(8) Uani 1 d . . .
H6A H -0.2714 0.2656 0.5810 0.179 Uiso 1 calc R . .
H6B H -0.2017 0.2673 0.6735 0.179 Uiso 1 calc R . .
H6C H -0.1617 0.1774 0.6179 0.179 Uiso 1 calc R . .
C7 C 0.060(2) 0.3411(12) 0.6086(12) 0.101(7) Uani 1 d . . .
H7A H 0.0934 0.2901 0.6558 0.151 Uiso 1 calc R . .
H7B H 0.0024 0.3927 0.6395 0.151 Uiso 1 calc R . .
H7C H 0.1458 0.3662 0.5673 0.151 Uiso 1 calc R . .
C8 C 0.3293(13) 0.0759(9) 0.3177(11) 0.072(5) Uani 1 d . . .
C9 C 0.2500(14) 0.0252(12) 0.2518(11) 0.078(5) Uani 1 d . . .
H9A H 0.2024 -0.0295 0.2889 0.117 Uiso 1 calc R . .
H9B H 0.3236 0.0031 0.2016 0.117 Uiso 1 calc R . .
H9C H 0.1754 0.0710 0.2248 0.117 Uiso 1 calc R . .
C10 C 0.4070(18) -0.0028(13) 0.3774(14) 0.124(8) Uani 1 d . . .
H10A H 0.4295 0.0218 0.4317 0.185 Uiso 1 calc R . .
H10B H 0.4991 -0.0266 0.3410 0.185 Uiso 1 calc R . .
H10C H 0.3434 -0.0550 0.3985 0.185 Uiso 1 calc R . .
C11 C 0.4467(19) 0.1379(12) 0.2571(12) 0.118(7) Uani 1 d . . .
H11A H 0.3981 0.1986 0.2304 0.177 Uiso 1 calc R . .
H11B H 0.4995 0.1038 0.2066 0.177 Uiso 1 calc R . .
H11C H 0.5169 0.1506 0.2960 0.177 Uiso 1 calc R . .
C12 C 0.1316(17) 0.0449(10) 0.6379(11) 0.070(4) Uani 1 d . . .
H12A H 0.2329 0.0148 0.6279 0.105 Uiso 1 calc R . .
H12B H 0.0839 0.0218 0.7010 0.105 Uiso 1 calc R . .
H12C H 0.1331 0.1144 0.6307 0.105 Uiso 1 calc R . .
Ti2 Ti 0.0096(2) 0.41269(12) 0.93409(15) 0.0458(8) Uani 1 d . . .
Cl2 Cl -0.1753(3) 0.43447(18) 0.8231(2) 0.0517(9) Uani 1 d . . .
Si2 Si 0.1851(4) 0.2522(2) 0.9093(3) 0.0551(11) Uani 1 d . . .
O2 O 0.0194(9) 0.4386(5) 1.0660(6) 0.053(2) Uani 1 d . . .
N3 N 0.2021(10) 0.3774(6) 0.8743(7) 0.059(3) Uani 1 d . . .
N4 N -0.0005(10) 0.2749(6) 0.9635(7) 0.047(3) Uani 1 d . . .
C21 C 0.3269(18) 0.1800(11) 0.9723(12) 0.090(6) Uani 1 d . . .
H21A H 0.4123 0.2149 0.9755 0.108 Uiso 1 calc R . .
H21B H 0.2873 0.1474 1.0347 0.108 Uiso 1 calc R . .
C22 C 0.356(2) 0.1116(11) 0.8911(14) 0.109(7) Uani 1 d . . .
H22A H 0.4579 0.1138 0.8565 0.130 Uiso 1 calc R . .
H22B H 0.3394 0.0445 0.9171 0.130 Uiso 1 calc R . .
C23 C 0.2423(17) 0.1564(10) 0.8295(12) 0.081(5) Uani 1 d . . .
H23A H 0.1636 0.1148 0.8291 0.098 Uiso 1 calc R . .
H23B H 0.2855 0.1816 0.7651 0.098 Uiso 1 calc R . .
C24 C 0.3370(15) 0.4277(10) 0.8257(13) 0.077(5) Uani 1 d . . .
C25 C 0.4518(17) 0.3627(13) 0.7706(14) 0.122(8) Uani 1 d . . .
H25A H 0.4848 0.3068 0.8130 0.183 Uiso 1 calc R . .
H25B H 0.5365 0.3982 0.7415 0.183 Uiso 1 calc R . .
H25C H 0.4074 0.3416 0.7220 0.183 Uiso 1 calc R . .
C26 C 0.278(2) 0.5133(16) 0.7514(18) 0.178(13) Uani 1 d . . .
H26A H 0.2218 0.4876 0.7113 0.267 Uiso 1 calc R . .
H26B H 0.3620 0.5435 0.7129 0.267 Uiso 1 calc R . .
H26C H 0.2140 0.5608 0.7847 0.267 Uiso 1 calc R . .
C27 C 0.3988(16) 0.4620(15) 0.9028(16) 0.126(8) Uani 1 d . . .
H27A H 0.3183 0.4757 0.9529 0.188 Uiso 1 calc R . .
H27B H 0.4477 0.5202 0.8777 0.188 Uiso 1 calc R . .
H27C H 0.4704 0.4122 0.9278 0.188 Uiso 1 calc R . .
C28 C -0.1170(17) 0.2071(9) 0.9993(11) 0.082(5) Uani 1 d . . .
C29 C -0.2505(15) 0.2600(10) 1.0573(12) 0.086(5) Uani 1 d . . .
H29A H -0.2926 0.3143 1.0169 0.129 Uiso 1 calc R . .
H29B H -0.2167 0.2831 1.1089 0.129 Uiso 1 calc R . .
H29C H -0.3259 0.2156 1.0824 0.129 Uiso 1 calc R . .
C30 C -0.049(2) 0.1193(10) 1.0683(13) 0.117(8) Uani 1 d . . .
H30A H -0.1273 0.0781 1.0977 0.175 Uiso 1 calc R . .
H30B H -0.0097 0.1442 1.1166 0.175 Uiso 1 calc R . .
H30C H 0.0297 0.0821 1.0324 0.175 Uiso 1 calc R . .
C31 C -0.1678(17) 0.1669(12) 0.9193(12) 0.083(5) Uani 1 d . . .
H31A H -0.2475 0.2106 0.8954 0.125 Uiso 1 calc R . .
H31B H -0.2036 0.1041 0.9428 0.125 Uiso 1 calc R . .
H31C H -0.0846 0.1606 0.8689 0.125 Uiso 1 calc R . .
C32 C 0.077(2) 0.3602(9) 1.1359(12) 0.094(6) Uani 1 d . . .
H32A H -0.0055 0.3269 1.1725 0.141 Uiso 1 calc R . .
H32B H 0.1273 0.3879 1.1777 0.141 Uiso 1 calc R . .
H32C H 0.1466 0.3149 1.1031 0.141 Uiso 1 calc R . .

loop_
_atom_site_aniso_label
_atom_site_aniso_U_11
_atom_site_aniso_U_22
_atom_site_aniso_U_33
_atom_site_aniso_U_23
_atom_site_aniso_U_13
_atom_site_aniso_U_12
Ti1 0.0420(10) 0.0426(10) 0.0450(13) 0.0019(8) -0.0012(11) -0.0051(7)
Cl1 0.0418(12) 0.0319(10) 0.0469(18) 0.0042(10) -0.0381(14) 0.0049(8)
Si1 0.0547(17) 0.0498(15) 0.058(2) 0.0100(15) -0.011(2) -0.0139(13)
O1 0.066(5) 0.048(4) 0.048(5) 0.011(4) -0.010(5) -0.010(3)
N1 0.055(5) 0.046(4) 0.061(7) -0.001(4) -0.005(6) -0.009(4)
N2 0.042(4) 0.065(5) 0.052(6) 0.002(5) 0.001(5) -0.014(4)
C1 0.067(8) 0.077(8) 0.093(13) 0.021(8) -0.015(9) -0.016(6)
C2 0.095(11) 0.088(10) 0.17(2) 0.036(12) -0.054(14) -0.048(9)
C3 0.073(8) 0.068(7) 0.114(15) 0.038(8) -0.020(10) -0.024(7)
C4 0.085(9) 0.056(6) 0.104(13) -0.022(7) 0.022(10) -0.008(6)
C5 0.118(13) 0.052(7) 0.18(2) -0.006(10) 0.013(15) 0.016(8)
C6 0.121(13) 0.092(10) 0.126(15) -0.037(10) 0.054(13) -0.006(10)
C7 0.130(14) 0.100(11) 0.081(13) -0.042(10) -0.007(13) -0.021(11)
C8 0.049(6) 0.078(8) 0.076(10) 0.003(7) 0.013(8) -0.001(6)
C9 0.054(7) 0.126(12) 0.068(11) -0.039(10) -0.023(9) -0.011(7)
C10 0.086(11) 0.134(15) 0.129(18) -0.015(13) 0.000(12) 0.054(11)
C11 0.102(11) 0.119(13) 0.119(15) -0.024(11) 0.054(12) -0.044(10)
C12 0.092(10) 0.073(8) 0.058(10) 0.003(7) -0.054(10) -0.025(7)
Ti2 0.0408(10) 0.0442(10) 0.0494(14) -0.0041(9) -0.0012(11) -0.0028(7)
Cl2 0.0495(14) 0.0499(13) 0.060(2) -0.0038(13) -0.0251(17) -0.0027(10)
Si2 0.0535(17) 0.0526(16) 0.059(2) -0.0129(15) -0.011(2) 0.0059(13)
O2 0.069(5) 0.050(4) 0.041(5) 0.003(3) -0.018(5) -0.006(3)
N3 0.043(4) 0.062(5) 0.068(7) -0.007(5) 0.005(5) -0.008(4)
N4 0.049(4) 0.049(4) 0.048(6) -0.008(4) -0.018(5) -0.008(4)
C21 0.089(10) 0.088(9) 0.081(12) -0.003(8) -0.006(11) 0.010(8)
C22 0.112(12) 0.079(9) 0.120(17) -0.016(10) -0.007(13) 0.038(9)
C23 0.092(10) 0.081(9) 0.077(12) -0.030(8) -0.019(11) 0.003(8)
C24 0.054(7) 0.082(8) 0.099(13) -0.032(8) 0.010(9) -0.025(6)
C25 0.074(9) 0.138(14) 0.147(17) -0.061(12) 0.056(11) -0.034(9)
C26 0.096(13) 0.166(19) 0.21(3) 0.111(18) 0.029(16) -0.018(13)
C27 0.056(8) 0.152(16) 0.17(2) -0.052(16) 0.016(12) -0.035(10)
C28 0.095(10) 0.054(6) 0.085(11) 0.000(6) 0.028(10) -0.026(6)
C29 0.062(7) 0.081(8) 0.106(13) 0.001(8) 0.006(9) -0.021(6)
C30 0.148(16) 0.057(7) 0.120(16) 0.026(9) 0.016(14) -0.012(9)
C31 0.088(10) 0.121(12) 0.063(11) -0.020(10) -0.036(10) -0.053(9)
C32 0.133(14) 0.053(7) 0.090(13) 0.005(7) -0.014(12) -0.007(8)

loop_
_geom_bond_atom_site_label_1
_geom_bond_atom_site_label_2
_geom_bond_distance
_geom_bond_site_symmetry_2
_geom_bond_publ_flag
Ti1 N1 1.869(9) . ?
Ti1 N2 1.875(7) . ?
Ti1 O1 2.029(8) . ?
Ti1 O1 2.050(8) 2_556 ?
Ti1 Cl1 2.498(3) . ?
Ti1 Si1 2.617(4) . ?
Ti1 Ti1 3.304(3) 2_556 ?
Si1 N2 1.753(10) . ?
Si1 N1 1.756(8) . ?
Si1 C1 1.851(16) . ?
Si1 C3 1.877(11) . ?
Si1 C2 2.440(15) . ?
O1 C12 1.478(16) . ?
O1 Ti1 2.050(8) 2_556 ?
N1 C4 1.470(14) . ?
N2 C8 1.431(14) . ?
C1 C2 1.541(17) . ?
C2 C3 1.61(2) . ?
C4 C5 1.52(2) . ?
C4 C7 1.59(2) . ?
C4 C6 1.617(18) . ?
C8 C10 1.47(2) . ?
C8 C11 1.516(16) . ?
C8 C9 1.57(2) . ?
Ti2 N3 1.856(8) . ?
Ti2 N4 1.909(8) . ?
Ti2 O2 2.003(9) . ?
Ti2 O2 2.059(7) 2_567 ?
Ti2 Cl2 2.459(4) . ?
Ti2 Si2 2.623(3) . ?
Ti2 Ti2 3.286(4) 2_567 ?
Si2 N4 1.744(8) . ?
Si2 N3 1.756(9) . ?
Si2 C21 1.809(17) . ?
Si2 C23 1.869(14) . ?
Si2 C22 2.372(14) . ?
O2 C32 1.471(17) . ?
O2 Ti2 2.059(7) 2_567 ?
N3 C24 1.492(14) . ?
N4 C28 1.472(14) . ?
C21 C22 1.59(2) . ?
C22 C23 1.49(2) . ?
C24 C27 1.48(2) . ?
C24 C25 1.504(17) . ?
C24 C26 1.58(2) . ?
C28 C31 1.51(2) . ?
C28 C29 1.532(17) . ?
C28 C30 1.58(2) . ?
